data_4071280
loop_
_publ_author_name
'Hor\'a\<cek, Michal'
'Pinkas, Ji\<r\'i'
'Gyepes, R\'obert'
'Kubi\<sta, Ji\<r\'i'
'Mach, Karel'

_publ_section_title
;
 Reactivity of SiMe2H Substituents in Permethylated Titanocene Complexes:
 Dehydrocoupling and Ethene Hydrosilylation
;
_journal_issue 11
_journal_name_full Organometallics
_journal_page_first 2635
_journal_paper_doi 10.1021/om8000789
_journal_volume 27
_journal_year 2008
_chemical_formula_moiety 'C22 H36 Cl Si2 Ti'
_chemical_formula_sum 'C22 H36 Cl Si2 Ti'
_chemical_formula_weight 440.04
_chemical_name_systematic
; 
 ? 
;
_space_group_IT_number 15
_symmetry_cell_setting monoclinic
_symmetry_space_group_name_Hall '-C 2yc'
_symmetry_space_group_name_H-M 'C 1 2/c 1'
_atom_sites_solution_hydrogens geom
_atom_sites_solution_primary direct
_atom_sites_solution_secondary difmap
_audit_creation_method SHELXL-97
_cell_angle_alpha 90.00
_cell_angle_beta 109.387(3)
_cell_angle_gamma 90.00
_cell_formula_units_Z 4
_cell_length_a 14.8534(4)
_cell_length_b 9.8688(4)
_cell_length_c 16.7163(7)
_cell_measurement_reflns_used 2761
_cell_measurement_temperature 150(2)
_cell_measurement_theta_max 27.48
_cell_measurement_theta_min 1.00
_cell_volume 2311.42(15)
_computing_cell_refinement 'HKL Scalepack (Otwinowski & Minor, 1997)'
_computing_data_collection 'Collect (Nonius BV, 1997-2000)'
_computing_data_reduction 'HKL Denzo and Scalepack (Otwinowski & Minor, 1997)'
_computing_molecular_graphics 'PLATON (Spek, 2001)'
_computing_structure_refinement 'SHELXL-97 (Sheldrick, 1997)'
_computing_structure_solution 'SIR97 (Altomare et al., 1994)'
_diffrn_ambient_temperature 150.0(1)
_diffrn_detector_area_resol_mean 9.091
_diffrn_measured_fraction_theta_full 0.999
_diffrn_measured_fraction_theta_max 0.999
_diffrn_measurement_device_type KappaCCD
_diffrn_measurement_method '\w and \p scans to fill the Ewald sphere'
_diffrn_radiation_monochromator 'horizontally mounted graphite crystal'
_diffrn_radiation_source 'fine-focus sealed tube'
_diffrn_radiation_type MoK\a
_diffrn_radiation_wavelength 0.71073
_diffrn_reflns_av_R_equivalents 0.0000
_diffrn_reflns_av_sigmaI/netI 0.0460
_diffrn_reflns_limit_h_max 19
_diffrn_reflns_limit_h_min -19
_diffrn_reflns_limit_k_max 12
_diffrn_reflns_limit_k_min -12
_diffrn_reflns_limit_l_max 21
_diffrn_reflns_limit_l_min -21
_diffrn_reflns_number 15548
_diffrn_reflns_theta_full 27.47
_diffrn_reflns_theta_max 27.47
_diffrn_reflns_theta_min 2.52
_exptl_absorpt_coefficient_mu 0.594
_exptl_absorpt_correction_type none
_exptl_crystal_colour blue
_exptl_crystal_density_diffrn 1.265
_exptl_crystal_density_method 'not measured'
_exptl_crystal_description prism
_exptl_crystal_F_000 940
_exptl_crystal_size_max 0.23
_exptl_crystal_size_mid 0.15
_exptl_crystal_size_min 0.15
_refine_diff_density_max 0.519
_refine_diff_density_min -0.291
_refine_diff_density_rms 0.064
_refine_ls_extinction_coef 0.0007(2)
_refine_ls_extinction_expression Fc^*^=kFc[1+0.001xFc^2^\l^3^/sin(2\q)]^-1/4^
_refine_ls_extinction_method SHELXL
_refine_ls_goodness_of_fit_ref 1.021
_refine_ls_hydrogen_treatment restr
_refine_ls_matrix_type full
_refine_ls_number_parameters 126
_refine_ls_number_reflns 2653
_refine_ls_number_restraints 0
_refine_ls_restrained_S_all 1.021
_refine_ls_R_factor_all 0.0626
_refine_ls_R_factor_gt 0.0382
_refine_ls_shift/su_max 0.000
_refine_ls_shift/su_mean 0.000
_refine_ls_structure_factor_coef Fsqd
_refine_ls_weighting_details 'calc w=1/[\s^2^(Fo^2^)+(0.0346P)^2^+3.2639P] where P=(Fo^2^+2Fc^2^)/3'
_refine_ls_weighting_scheme calc
_refine_ls_wR_factor_gt 0.0829
_refine_ls_wR_factor_ref 0.0923
_reflns_number_gt 1986
_reflns_number_total 2653
_reflns_threshold_expression >2sigma(I)
_cod_data_source_file om8000789-file002.cif
_cod_data_source_block compound_9
_cod_original_sg_symbol_H-M C2/c
_cod_database_code 4071280

loop_
_symmetry_equiv_pos_as_xyz
'x, y, z'
'-x, y, -z+1/2'
'x+1/2, y+1/2, z'
'-x+1/2, y+1/2, -z+1/2'
'-x, -y, -z'
'x, -y, z-1/2'
'-x+1/2, -y+1/2, -z'
'x+1/2, -y+1/2, z-1/2'

loop_
_atom_site_label
_atom_site_type_symbol
_atom_site_fract_x
_atom_site_fract_y
_atom_site_fract_z
_atom_site_U_iso_or_equiv
_atom_site_adp_type
_atom_site_occupancy
_atom_site_symmetry_multiplicity
_atom_site_calc_flag
_atom_site_refinement_flags
Ti1 Ti 0.0000 -0.01824(5) 0.2500 0.01845(15) Uani 1 2 d S
Si1 Si -0.00303(4) 0.34909(6) 0.31906(4) 0.01963(15) Uani 1 1 d .
Cl1 Cl 0.0000 -0.25698(8) 0.2500 0.0409(2) Uani 1 2 d S
C1 C 0.01243(14) 0.1626(2) 0.34623(12) 0.0179(4) Uani 1 1 d .
C2 C 0.10318(14) 0.0948(2) 0.36900(12) 0.0187(4) Uani 1 1 d .
C3 C 0.09276(14) -0.0370(2) 0.39743(13) 0.0215(5) Uani 1 1 d .
C4 C -0.00366(15) -0.0540(2) 0.39196(12) 0.0213(5) Uani 1 1 d .
C5 C -0.05386(14) 0.0665(2) 0.35911(12) 0.0195(4) Uani 1 1 d .
C6 C 0.19735(15) 0.1552(2) 0.37178(14) 0.0260(5) Uani 1 1 d .
H6A H 0.2308 0.1900 0.4289 0.039 Uiso 1 1 calc R
H6B H 0.1861 0.2295 0.3307 0.039 Uiso 1 1 calc R
H6C H 0.2364 0.0854 0.3575 0.039 Uiso 1 1 calc R
C7 C 0.17219(16) -0.1387(2) 0.42852(14) 0.0296(5) Uani 1 1 d .
H7A H 0.1476 -0.2217 0.4460 0.044 Uiso 1 1 calc R
H7B H 0.2231 -0.1009 0.4770 0.044 Uiso 1 1 calc R
H7C H 0.1976 -0.1598 0.3828 0.044 Uiso 1 1 calc R
C8 C -0.04574(17) -0.1759(2) 0.42090(15) 0.0303(5) Uani 1 1 d .
H8A H -0.0015 -0.2525 0.4295 0.046 Uiso 1 1 calc R
H8B H -0.1066 -0.1996 0.3777 0.046 Uiso 1 1 calc R
H8C H -0.0564 -0.1549 0.4743 0.046 Uiso 1 1 calc R
C9 C -0.15682(15) 0.0893(2) 0.35099(15) 0.0293(5) Uani 1 1 d .
H9A H -0.1903 0.0022 0.3425 0.044 Uiso 1 1 calc R
H9B H -0.1869 0.1485 0.3024 0.044 Uiso 1 1 calc R
H9C H -0.1602 0.1321 0.4028 0.044 Uiso 1 1 calc R
C10 C 0.09354(17) 0.4477(2) 0.39935(15) 0.0318(5) Uani 1 1 d .
H10A H 0.0911 0.4296 0.4562 0.048 Uiso 1 1 calc R
H10B H 0.0841 0.5447 0.3870 0.048 Uiso 1 1 calc R
H10C H 0.1559 0.4201 0.3967 0.048 Uiso 1 1 calc R
C11 C -0.11736(16) 0.4212(2) 0.32591(16) 0.0323(5) Uani 1 1 d .
H11A H -0.1717 0.3750 0.2850 0.048 Uiso 1 1 calc R
H11B H -0.1204 0.5183 0.3129 0.048 Uiso 1 1 calc R
H11C H -0.1195 0.4079 0.3833 0.048 Uiso 1 1 calc R

loop_
_atom_site_aniso_label
_atom_site_aniso_U_11
_atom_site_aniso_U_22
_atom_site_aniso_U_33
_atom_site_aniso_U_23
_atom_site_aniso_U_13
_atom_site_aniso_U_12
Ti1 0.0244(3) 0.0160(3) 0.0150(3) 0.000 0.0065(2) 0.000
Si1 0.0218(3) 0.0170(3) 0.0196(3) -0.0010(2) 0.0062(2) 0.0016(2)
Cl1 0.0818(7) 0.0181(4) 0.0232(4) 0.000 0.0181(4) 0.000
C1 0.0205(10) 0.0200(11) 0.0139(10) -0.0003(8) 0.0066(8) 0.0006(8)
C2 0.0196(10) 0.0216(11) 0.0142(10) -0.0014(8) 0.0045(8) 0.0011(8)
C3 0.0255(11) 0.0222(11) 0.0147(10) -0.0015(8) 0.0039(8) 0.0022(8)
C4 0.0293(11) 0.0223(11) 0.0122(10) -0.0011(8) 0.0067(8) -0.0016(9)
C5 0.0221(11) 0.0206(11) 0.0163(10) -0.0020(9) 0.0069(8) -0.0011(8)
C6 0.0221(11) 0.0273(12) 0.0273(12) -0.0009(10) 0.0064(9) -0.0001(9)
C7 0.0343(13) 0.0256(12) 0.0265(12) 0.0041(10) 0.0069(10) 0.0083(10)
C8 0.0437(14) 0.0255(12) 0.0243(12) 0.0017(10) 0.0146(10) -0.0052(10)
C9 0.0260(12) 0.0345(13) 0.0303(13) -0.0020(11) 0.0131(10) -0.0034(10)
C10 0.0387(14) 0.0225(12) 0.0304(13) -0.0042(10) 0.0063(10) -0.0016(10)
C11 0.0341(13) 0.0269(12) 0.0377(14) -0.0003(11) 0.0144(11) 0.0076(10)

loop_
_atom_type_symbol
_atom_type_description
_atom_type_scat_dispersion_real
_atom_type_scat_dispersion_imag
_atom_type_scat_source
C C 0.0033 0.0016 'International Tables Vol C Tables 4.2.6.8 and 6.1.1.4'
H H 0.0000 0.0000 'International Tables Vol C Tables 4.2.6.8 and 6.1.1.4'
Si Si 0.0817 0.0704 'International Tables Vol C Tables 4.2.6.8 and 6.1.1.4'
Ti Ti 0.2776 0.4457 'International Tables Vol C Tables 4.2.6.8 and 6.1.1.4'
Cl Cl 0.1484 0.1585 'International Tables Vol C Tables 4.2.6.8 and 6.1.1.4'

loop_
_geom_angle_atom_site_label_1
_geom_angle_atom_site_label_2
_geom_angle_atom_site_label_3
_geom_angle
_geom_angle_site_symmetry_1
_geom_angle_site_symmetry_3
C2 Ti1 C2 123.33(10) 2 .
C2 Ti1 Cl1 118.33(5) 2 .
C2 Ti1 Cl1 118.33(5) . .
C2 Ti1 C1 95.69(7) 2 .
C2 Ti1 C1 35.48(7) . .
Cl1 Ti1 C1 138.90(5) . .
C2 Ti1 C1 35.48(7) 2 2
C2 Ti1 C1 95.69(7) . 2
Cl1 Ti1 C1 138.90(5) . 2
C1 Ti1 C1 82.21(10) . 2
C2 Ti1 C5 58.26(7) 2 2
C2 Ti1 C5 101.05(7) . 2
Cl1 Ti1 C5 110.63(5) . 2
C1 Ti1 C5 106.63(7) . 2
C1 Ti1 C5 35.20(7) 2 2
C2 Ti1 C5 101.05(7) 2 .
C2 Ti1 C5 58.26(7) . .
Cl1 Ti1 C5 110.63(5) . .
C1 Ti1 C5 35.20(7) . .
C1 Ti1 C5 106.63(7) 2 .
C5 Ti1 C5 138.75(10) 2 .
C2 Ti1 C3 34.56(7) 2 2
C2 Ti1 C3 153.77(7) . 2
Cl1 Ti1 C3 85.56(5) . 2
C1 Ti1 C3 130.16(7) . 2
C1 Ti1 C3 58.11(7) 2 2
C5 Ti1 C3 57.51(7) 2 2
C5 Ti1 C3 126.27(7) . 2
C2 Ti1 C3 153.77(7) 2 .
C2 Ti1 C3 34.56(7) . .
Cl1 Ti1 C3 85.56(5) . .
C1 Ti1 C3 58.11(7) . .
C1 Ti1 C3 130.16(7) 2 .
C5 Ti1 C3 126.27(7) 2 .
C5 Ti1 C3 57.51(7) . .
C3 Ti1 C3 171.12(10) 2 .
C2 Ti1 C4 57.28(7) 2 2
C2 Ti1 C4 132.78(7) . 2
Cl1 Ti1 C4 81.60(5) . 2
C1 Ti1 C4 138.99(7) . 2
C1 Ti1 C4 57.68(7) 2 2
C5 Ti1 C4 34.32(7) 2 2
C5 Ti1 C4 158.25(7) . 2
C3 Ti1 C4 34.16(7) 2 2
C3 Ti1 C4 143.60(7) . 2
C2 Ti1 C4 132.78(7) 2 .
C2 Ti1 C4 57.28(7) . .
Cl1 Ti1 C4 81.60(5) . .
C1 Ti1 C4 57.69(7) . .
C1 Ti1 C4 138.99(7) 2 .
C5 Ti1 C4 158.25(7) 2 .
C5 Ti1 C4 34.32(7) . .
C3 Ti1 C4 143.60(7) 2 .
C3 Ti1 C4 34.15(7) . .
C4 Ti1 C4 163.21(10) 2 .
C10 Si1 C11 104.56(11) . .
C10 Si1 C1 109.23(10) . .
C11 Si1 C1 113.20(10) . .
C10 Si1 Si1 115.76(8) . 2
C11 Si1 Si1 113.06(8) . 2
C1 Si1 Si1 101.27(6) . 2
C5 C1 C2 106.42(17) . .
C5 C1 Si1 130.16(15) . .
C2 C1 Si1 123.00(15) . .
C5 C1 Ti1 72.61(11) . .
C2 C1 Ti1 71.60(11) . .
Si1 C1 Ti1 126.46(10) . .
C3 C2 C1 108.67(17) . .
C3 C2 C6 123.96(18) . .
C1 C2 C6 127.09(19) . .
C3 C2 Ti1 74.56(12) . .
C1 C2 Ti1 72.92(11) . .
C6 C2 Ti1 123.47(14) . .
C2 C3 C4 108.01(18) . .
C2 C3 C7 124.78(19) . .
C4 C3 C7 127.2(2) . .
C2 C3 Ti1 70.88(11) . .
C4 C3 Ti1 73.66(11) . .
C7 C3 Ti1 121.59(14) . .
C5 C4 C3 108.52(18) . .
C5 C4 C8 125.05(19) . .
C3 C4 C8 126.3(2) . .
C5 C4 Ti1 71.15(11) . .
C3 C4 Ti1 72.18(11) . .
C8 C4 Ti1 125.34(14) . .
C4 C5 C1 108.34(17) . .
C4 C5 C9 123.32(19) . .
C1 C5 C9 127.92(19) . .
C4 C5 Ti1 74.53(12) . .
C1 C5 Ti1 72.19(11) . .
C9 C5 Ti1 125.05(14) . .
C2 C6 H6A 109.5 . .
C2 C6 H6B 109.5 . .
H6A C6 H6B 109.5 . .
C2 C6 H6C 109.5 . .
H6A C6 H6C 109.5 . .
H6B C6 H6C 109.5 . .
C3 C7 H7A 109.5 . .
C3 C7 H7B 109.5 . .
H7A C7 H7B 109.5 . .
C3 C7 H7C 109.5 . .
H7A C7 H7C 109.5 . .
H7B C7 H7C 109.5 . .
C4 C8 H8A 109.5 . .
C4 C8 H8B 109.5 . .
H8A C8 H8B 109.5 . .
C4 C8 H8C 109.5 . .
H8A C8 H8C 109.5 . .
H8B C8 H8C 109.5 . .
C5 C9 H9A 109.5 . .
C5 C9 H9B 109.5 . .
H9A C9 H9B 109.5 . .
C5 C9 H9C 109.5 . .
H9A C9 H9C 109.5 . .
H9B C9 H9C 109.5 . .
Si1 C10 H10A 109.5 . .
Si1 C10 H10B 109.5 . .
H10A C10 H10B 109.5 . .
Si1 C10 H10C 109.5 . .
H10A C10 H10C 109.5 . .
H10B C10 H10C 109.5 . .
Si1 C11 H11A 109.5 . .
Si1 C11 H11B 109.5 . .
H11A C11 H11B 109.5 . .
Si1 C11 H11C 109.5 . .
H11A C11 H11C 109.5 . .
H11B C11 H11C 109.5 . .

loop_
_geom_bond_atom_site_label_1
_geom_bond_atom_site_label_2
_geom_bond_distance
_geom_bond_site_symmetry_2
Ti1 C2 2.351(2) 2
Ti1 C2 2.351(2) .
Ti1 Cl1 2.3561(10) .
Ti1 C1 2.368(2) .
Ti1 C1 2.368(2) 2
Ti1 C5 2.374(2) 2
Ti1 C5 2.3737(19) .
Ti1 C3 2.398(2) 2
Ti1 C3 2.398(2) .
Ti1 C4 2.417(2) 2
Ti1 C4 2.418(2) .
Si1 C10 1.878(2) .
Si1 C11 1.879(2) .
Si1 C1 1.891(2) .
Si1 Si1 2.3402(11) 2
C1 C5 1.434(3) .
C1 C2 1.438(3) .
C2 C3 1.411(3) .
C2 C6 1.507(3) .
C3 C4 1.414(3) .
C3 C7 1.504(3) .
C4 C5 1.414(3) .
C4 C8 1.508(3) .
C5 C9 1.507(3) .
C6 H6A 0.9800 .
C6 H6B 0.9800 .
C6 H6C 0.9800 .
C7 H7A 0.9800 .
C7 H7B 0.9800 .
C7 H7C 0.9800 .
C8 H8A 0.9800 .
C8 H8B 0.9800 .
C8 H8C 0.9800 .
C9 H9A 0.9800 .
C9 H9B 0.9800 .
C9 H9C 0.9800 .
C10 H10A 0.9800 .
C10 H10B 0.9800 .
C10 H10C 0.9800 .
C11 H11A 0.9800 .
C11 H11B 0.9800 .
C11 H11C 0.9800 .
